data_7710509
loop_
_publ_author_name
'Wohltmann, Wiebke Marie'
'Schmidtmann, Marc'
'M\"uller, Thomas'

_publ_section_title
;
 Covalent triflates as synthons for silolyl- and germolyl cations
;
_journal_name_full 'Dalton Transactions'
_journal_paper_doi 10.1039/D2DT01446G
_journal_year 2022
_chemical_formula_structural GeClC4(CH3)2(Si(CH3)3)2(C11H15)
_chemical_formula_sum 'C23 H39 Cl Ge Si2'
_chemical_formula_weight 479.76
_space_group_crystal_system triclinic
_space_group_IT_number 2
_space_group_name_Hall '-P 1'
_space_group_name_H-M_alt 'P -1'
_atom_sites_solution_hydrogens difmap
_atom_sites_solution_primary direct
_atom_sites_solution_secondary difmap
_audit_creation_method SHELXL-2018/3
_audit_update_record
;
2022-05-03 deposited with the CCDC.	2022-06-09 downloaded from the CCDC.
;
_cell_angle_alpha 85.790(3)
_cell_angle_beta 81.068(2)
_cell_angle_gamma 78.673(2)
_cell_formula_units_Z 4
_cell_length_a 9.4215(5)
_cell_length_b 14.7924(9)
_cell_length_c 18.9999(11)
_cell_measurement_reflns_used 9760
_cell_measurement_temperature 100(2)
_cell_measurement_theta_max 34.95
_cell_measurement_theta_min 2.53
_cell_volume 2562.4(3)
_computing_cell_refinement 'Bruker SAINT V8.40B'
_computing_data_collection 'Bruker APEX3'
_computing_data_reduction 'Bruker SAINT V8.40B'
_computing_structure_refinement 'SHELXL-2018/3 (Sheldrick, 2018)'
_computing_structure_solution 'SHELXS-2013/1 (Sheldrick, 2013)'
_diffrn_ambient_temperature 100(2)
_diffrn_measured_fraction_theta_full 0.999
_diffrn_measured_fraction_theta_max 0.991
_diffrn_measurement_device_type 'Bruker Photon III CPAD'
_diffrn_measurement_method '\f and \w scans'
_diffrn_radiation_type MoK\a
_diffrn_radiation_wavelength 0.71073
_diffrn_reflns_av_R_equivalents 0.0247
_diffrn_reflns_av_unetI/netI 0.0326
_diffrn_reflns_Laue_measured_fraction_full 0.999
_diffrn_reflns_Laue_measured_fraction_max 0.991
_diffrn_reflns_limit_h_max 15
_diffrn_reflns_limit_h_min -14
_diffrn_reflns_limit_k_max 23
_diffrn_reflns_limit_k_min -23
_diffrn_reflns_limit_l_max 30
_diffrn_reflns_limit_l_min -30
_diffrn_reflns_number 58093
_diffrn_reflns_point_group_measured_fraction_full 0.999
_diffrn_reflns_point_group_measured_fraction_max 0.991
_diffrn_reflns_theta_full 25.242
_diffrn_reflns_theta_max 34.971
_diffrn_reflns_theta_min 1.405
_diffrn_source 'I\mS microfocus'
_exptl_absorpt_coefficient_mu 1.400
_exptl_absorpt_correction_T_max 1.0000
_exptl_absorpt_correction_T_min 0.9382
_exptl_absorpt_correction_type multi-scan
_exptl_absorpt_process_details 'SADABS-2016/2 (Sheldrick)'
_exptl_crystal_colour colourless
_exptl_crystal_density_diffrn 1.244
_exptl_crystal_description block
_exptl_crystal_F_000 1016
_exptl_crystal_recrystallization_method 'Re-crystallisation from solvent'
_exptl_crystal_size_max 0.130
_exptl_crystal_size_mid 0.120
_exptl_crystal_size_min 0.110
_refine_diff_density_max 0.537
_refine_diff_density_min -0.537
_refine_diff_density_rms 0.062
_refine_ls_extinction_method none
_refine_ls_goodness_of_fit_ref 1.025
_refine_ls_hydrogen_treatment constr
_refine_ls_matrix_type full
_refine_ls_number_parameters 571
_refine_ls_number_reflns 22313
_refine_ls_number_restraints 0
_refine_ls_restrained_S_all 1.025
_refine_ls_R_factor_all 0.0410
_refine_ls_R_factor_gt 0.0300
_refine_ls_shift/su_max 0.001
_refine_ls_shift/su_mean 0.000
_refine_ls_structure_factor_coef Fsqd
_refine_ls_weighting_details 'w=1/[\s^2^(Fo^2^)+(0.0350P)^2^+0.5500P] where P=(Fo^2^+2Fc^2^)/3'
_refine_ls_weighting_scheme calc
_refine_ls_wR_factor_gt 0.0740
_refine_ls_wR_factor_ref 0.0789
_reflns_Friedel_coverage 0.000
_reflns_number_gt 18266
_reflns_number_total 22313
_reflns_threshold_expression 'I > 2\s(I)'
_cod_data_source_file d2dt01446g3.cif
_cod_data_source_block ww78
_cod_database_code 7710509
_shelx_shelxl_version_number 2018/3
_shelx_space_group_comment
;
The symmetry employed for this shelxl refinement is uniquely defined
by the following loop, which should always be used as a source of
symmetry information in preference to the above space-group names.
They are only intended as comments.
;
_shelx_estimated_absorpt_t_min 0.839
_shelx_estimated_absorpt_t_max 0.861

loop_
_space_group_symop_operation_xyz
'x, y, z'
'-x, -y, -z'

loop_
_atom_site_label
_atom_site_type_symbol
_atom_site_fract_x
_atom_site_fract_y
_atom_site_fract_z
_atom_site_U_iso_or_equiv
_atom_site_adp_type
_atom_site_occupancy
_atom_site_site_symmetry_order
_atom_site_calc_flag
_atom_site_refinement_flags_posn
_atom_site_refinement_flags_adp
_atom_site_refinement_flags_occupancy
_atom_site_disorder_assembly
_atom_site_disorder_group
Ge1 Ge 0.34539(2) 0.70415(2) 0.24189(2) 0.02031(3) Uani 1 1 d . . . . .
Cl1 Cl 0.45546(3) 0.80829(2) 0.27649(2) 0.02952(6) Uani 1 1 d . . . . .
Si1 Si 0.33855(4) 0.59700(2) 0.40427(2) 0.02785(7) Uani 1 1 d . . . . .
Si2 Si 0.15196(4) 0.83910(3) 0.12492(2) 0.02784(7) Uani 1 1 d . . . . .
C1 C 0.24374(12) 0.66516(8) 0.33272(6) 0.0214(2) Uani 1 1 d . . . . .
C2 C 0.10271(12) 0.70793(8) 0.33366(6) 0.02033(19) Uani 1 1 d . . . . .
C3 C 0.06087(11) 0.76600(9) 0.26841(6) 0.0220(2) Uani 1 1 d . . . . .
C4 C 0.16605(12) 0.77527(9) 0.21257(6) 0.0242(2) Uani 1 1 d . . . . .
C5 C -0.01537(13) 0.70225(9) 0.39639(7) 0.0265(2) Uani 1 1 d . . . . .
H5A H -0.061328 0.764642 0.411068 0.040 Uiso 1 1 calc R U . . .
H5B H 0.027791 0.667095 0.436125 0.040 Uiso 1 1 calc R U . . .
H5C H -0.089281 0.671319 0.382724 0.040 Uiso 1 1 calc R U . . .
C6 C -0.09757(12) 0.81243(11) 0.26984(7) 0.0301(3) Uani 1 1 d . . . . .
H6A H -0.122205 0.860690 0.304758 0.045 Uiso 1 1 calc R U . . .
H6B H -0.160417 0.766595 0.283201 0.045 Uiso 1 1 calc R U . . .
H6C H -0.112749 0.840075 0.222475 0.045 Uiso 1 1 calc R U . . .
C7 C 0.52767(17) 0.54706(14) 0.36246(12) 0.0554(5) Uani 1 1 d . . . . .
H7A H 0.522801 0.507778 0.323881 0.083 Uiso 1 1 calc R U . . .
H7B H 0.580714 0.510091 0.398456 0.083 Uiso 1 1 calc R U . . .
H7C H 0.578844 0.597073 0.343076 0.083 Uiso 1 1 calc R U . . .
C8 C 0.24977(18) 0.49923(10) 0.44333(9) 0.0391(3) Uani 1 1 d . . . . .
H8A H 0.149747 0.523279 0.465614 0.059 Uiso 1 1 calc R U . . .
H8B H 0.305697 0.464843 0.479346 0.059 Uiso 1 1 calc R U . . .
H8C H 0.247134 0.458125 0.405575 0.059 Uiso 1 1 calc R U . . .
C9 C 0.3486(2) 0.67488(11) 0.47538(10) 0.0471(4) Uani 1 1 d . . . . .
H9A H 0.399673 0.724341 0.454485 0.071 Uiso 1 1 calc R U . . .
H9B H 0.402073 0.639490 0.511891 0.071 Uiso 1 1 calc R U . . .
H9C H 0.249467 0.701763 0.497151 0.071 Uiso 1 1 calc R U . . .
C10 C 0.34040(17) 0.82485(17) 0.07346(8) 0.0530(5) Uani 1 1 d . . . . .
H10A H 0.407446 0.840769 0.103115 0.079 Uiso 1 1 calc R U . . .
H10B H 0.339356 0.865682 0.030448 0.079 Uiso 1 1 calc R U . . .
H10C H 0.373143 0.760643 0.059848 0.079 Uiso 1 1 calc R U . . .
C11 C 0.03462(15) 0.78989(11) 0.07269(7) 0.0333(3) Uani 1 1 d . . . . .
H11A H 0.041504 0.817787 0.024169 0.050 Uiso 1 1 calc R U . . .
H11B H -0.067240 0.803137 0.095828 0.050 Uiso 1 1 calc R U . . .
H11C H 0.068119 0.722951 0.070701 0.050 Uiso 1 1 calc R U . . .
C12 C 0.0785(2) 0.96514(12) 0.13387(8) 0.0455(4) Uani 1 1 d . . . . .
H12A H -0.013935 0.973884 0.166586 0.068 Uiso 1 1 calc R U . . .
H12B H 0.061478 0.993863 0.087016 0.068 Uiso 1 1 calc R U . . .
H12C H 0.149245 0.993830 0.152693 0.068 Uiso 1 1 calc R U . . .
C13 C 0.46953(12) 0.61454(9) 0.17617(7) 0.0271(2) Uani 1 1 d . . . . .
C14A C 0.6206(5) 0.6130(3) 0.15453(19) 0.0188(6) Uani 0.5 1 d . . P A 1
C14B C 0.6075(5) 0.6246(4) 0.1344(2) 0.0208(7) Uani 0.5 1 d . . P A 2
C15 C 0.68955(12) 0.55250(8) 0.09658(7) 0.0252(2) Uani 1 1 d . . . . .
C16 C 0.62445(12) 0.48046(8) 0.08114(6) 0.0210(2) Uani 1 1 d . . . . .
C17 C 0.48046(12) 0.47625(7) 0.11204(6) 0.01882(18) Uani 1 1 d . . . . .
C18 C 0.40257(11) 0.54376(7) 0.15911(6) 0.01864(18) Uani 1 1 d . . . . .
C19A C 0.7040(3) 0.6780(2) 0.17947(18) 0.0295(5) Uani 0.5 1 d . . P A 1
H19A H 0.686429 0.737118 0.152381 0.044 Uiso 0.5 1 calc R U P A 1
H19B H 0.808755 0.651541 0.172021 0.044 Uiso 0.5 1 calc R U P A 1
H19C H 0.671335 0.687875 0.230328 0.044 Uiso 0.5 1 calc R U P A 1
C19B C 0.6765(3) 0.7076(2) 0.14002(19) 0.0356(6) Uani 0.5 1 d . . P A 2
H19D H 0.599720 0.760916 0.153545 0.053 Uiso 0.5 1 calc R U P A 2
H19E H 0.732383 0.721355 0.093848 0.053 Uiso 0.5 1 calc R U P A 2
H19F H 0.742189 0.694107 0.176271 0.053 Uiso 0.5 1 calc R U P A 2
C20 C 0.84292(13) 0.55926(10) 0.06156(8) 0.0326(3) Uani 1 1 d . . . . .
H20A H 0.913657 0.512467 0.083535 0.049 Uiso 1 1 calc R U . . .
H20B H 0.861783 0.620771 0.067933 0.049 Uiso 1 1 calc R U . . .
H20C H 0.852669 0.548937 0.010530 0.049 Uiso 1 1 calc R U . . .
C21 C 0.70823(14) 0.40703(8) 0.03100(6) 0.0267(2) Uani 1 1 d . . . . .
H21A H 0.664728 0.413312 -0.013139 0.040 Uiso 1 1 calc R U . . .
H21B H 0.703647 0.345832 0.053758 0.040 Uiso 1 1 calc R U . . .
H21C H 0.810545 0.414414 0.019940 0.040 Uiso 1 1 calc R U . . .
C22 C 0.40966(14) 0.39964(8) 0.09393(7) 0.0261(2) Uani 1 1 d . . . . .
H22A H 0.429481 0.391879 0.042328 0.039 Uiso 1 1 calc R U . . .
H22B H 0.303790 0.415201 0.108933 0.039 Uiso 1 1 calc R U . . .
H22C H 0.449704 0.342052 0.118741 0.039 Uiso 1 1 calc R U . . .
C23 C 0.24632(12) 0.53798(8) 0.18988(6) 0.0221(2) Uani 1 1 d . . . . .
H23A H 0.208552 0.585764 0.224690 0.033 Uiso 1 1 calc R U . . .
H23B H 0.243365 0.477046 0.213439 0.033 Uiso 1 1 calc R U . . .
H23C H 0.185879 0.547398 0.151432 0.033 Uiso 1 1 calc R U . . .
Ge2 Ge 0.28397(2) 0.20902(2) 0.28286(2) 0.01664(3) Uani 1 1 d . . . . .
Cl2 Cl 0.41346(3) 0.31754(2) 0.28427(2) 0.02330(5) Uani 1 1 d . . . . .
Si3A Si -0.0547(7) 0.3363(4) 0.2869(2) 0.0256(5) Uani 0.5 1 d . . P B 1
Si3B Si -0.0559(7) 0.3388(5) 0.3012(2) 0.0284(5) Uani 0.5 1 d . . P B 2
Si4 Si 0.56850(4) 0.08873(2) 0.17872(2) 0.02192(6) Uani 1 1 d . . . . .
C24 C 0.11062(12) 0.26945(9) 0.24241(7) 0.0260(2) Uani 1 1 d . . . . .
C25 C 0.13775(13) 0.24707(10) 0.17336(7) 0.0288(3) Uani 1 1 d . . . . .
C26 C 0.28259(13) 0.18702(9) 0.14599(6) 0.0249(2) Uani 1 1 d . . . . .
C27 C 0.37643(12) 0.15347(8) 0.19307(6) 0.02035(19) Uani 1 1 d . . . . .
C28 C 0.03039(16) 0.27827(14) 0.12114(9) 0.0476(5) Uani 1 1 d . . . . .
H28A H 0.070673 0.319725 0.084103 0.071 Uiso 1 1 calc R U . . .
H28B H -0.062026 0.310951 0.146360 0.071 Uiso 1 1 calc R U . . .
H28C H 0.012852 0.224394 0.099087 0.071 Uiso 1 1 calc R U . . .
C29 C 0.31511(17) 0.17007(12) 0.06733(7) 0.0370(3) Uani 1 1 d . . . . .
H29A H 0.242656 0.137452 0.054231 0.055 Uiso 1 1 calc R U . . .
H29B H 0.413124 0.132488 0.056467 0.055 Uiso 1 1 calc R U . . .
H29C H 0.310678 0.229241 0.040161 0.055 Uiso 1 1 calc R U . . .
C30A C -0.0016(4) 0.3786(3) 0.3675(2) 0.0397(9) Uani 0.5 1 d . . P B 1
H30A H -0.088341 0.414147 0.395311 0.060 Uiso 0.5 1 calc R U P B 1
H30B H 0.070968 0.418067 0.352722 0.060 Uiso 0.5 1 calc R U P B 1
H30C H 0.040325 0.325812 0.396881 0.060 Uiso 0.5 1 calc R U P B 1
C30B C -0.0148(5) 0.3437(4) 0.3928(2) 0.0519(12) Uani 0.5 1 d . . P B 2
H30D H 0.072155 0.371377 0.391033 0.078 Uiso 0.5 1 calc R U P B 2
H30E H 0.003514 0.281133 0.414484 0.078 Uiso 0.5 1 calc R U P B 2
H30F H -0.098175 0.381272 0.421310 0.078 Uiso 0.5 1 calc R U P B 2
C31A C -0.1917(13) 0.2592(10) 0.3119(6) 0.0443(19) Uani 0.5 1 d . . P B 1
H31A H -0.154257 0.209493 0.345010 0.066 Uiso 0.5 1 calc R U P B 1
H31B H -0.208841 0.232622 0.268914 0.066 Uiso 0.5 1 calc R U P B 1
H31C H -0.283782 0.295122 0.334837 0.066 Uiso 0.5 1 calc R U P B 1
C31B C -0.2108(12) 0.2785(10) 0.3106(6) 0.054(3) Uani 0.5 1 d . . P B 2
H31D H -0.177169 0.212821 0.321792 0.080 Uiso 0.5 1 calc R U P B 2
H31E H -0.252172 0.285762 0.265791 0.080 Uiso 0.5 1 calc R U P B 2
H31F H -0.285832 0.304821 0.349118 0.080 Uiso 0.5 1 calc R U P B 2
C32A C -0.1302(8) 0.4415(6) 0.2340(3) 0.0591(18) Uani 0.5 1 d . . P B 1
H32A H -0.185936 0.488529 0.266469 0.089 Uiso 0.5 1 calc R U P B 1
H32B H -0.194619 0.425349 0.202988 0.089 Uiso 0.5 1 calc R U P B 1
H32C H -0.049593 0.465690 0.204702 0.089 Uiso 0.5 1 calc R U P B 1
C32B C -0.1057(8) 0.4575(6) 0.2636(4) 0.082(3) Uani 0.5 1 d . . P B 2
H32D H -0.018568 0.485810 0.253958 0.123 Uiso 0.5 1 calc R U P B 2
H32E H -0.179565 0.493884 0.297847 0.123 Uiso 0.5 1 calc R U P B 2
H32F H -0.145423 0.455762 0.219138 0.123 Uiso 0.5 1 calc R U P B 2
C33 C 0.62194(15) 0.05104(10) 0.26832(7) 0.0317(3) Uani 1 1 d . . . . .
H33A H 0.607352 0.104918 0.297539 0.048 Uiso 1 1 calc R U . . .
H33B H 0.725156 0.020904 0.262891 0.048 Uiso 1 1 calc R U . . .
H33C H 0.561375 0.007499 0.291620 0.048 Uiso 1 1 calc R U . . .
C34 C 0.5946(2) -0.01655(10) 0.12593(9) 0.0445(4) Uani 1 1 d . . . . .
H34A H 0.531839 -0.058345 0.150087 0.067 Uiso 1 1 calc R U . . .
H34B H 0.697164 -0.047913 0.121802 0.067 Uiso 1 1 calc R U . . .
H34C H 0.568567 0.001399 0.078229 0.067 Uiso 1 1 calc R U . . .
C35 C 0.69032(14) 0.16749(9) 0.13331(7) 0.0293(2) Uani 1 1 d . . . . .
H35A H 0.667054 0.184442 0.085002 0.044 Uiso 1 1 calc R U . . .
H35B H 0.792634 0.136051 0.130696 0.044 Uiso 1 1 calc R U . . .
H35C H 0.675184 0.223310 0.160402 0.044 Uiso 1 1 calc R U . . .
C36 C 0.26404(12) 0.13323(7) 0.37192(5) 0.01820(18) Uani 1 1 d . . . . .
C37 C 0.31027(12) 0.15022(8) 0.43603(6) 0.01976(19) Uani 1 1 d . . . . .
C38 C 0.30736(12) 0.08378(8) 0.49284(6) 0.02056(19) Uani 1 1 d . . . . .
C39 C 0.24639(13) 0.00572(8) 0.48834(6) 0.0229(2) Uani 1 1 d . . . . .
C40 C 0.19205(12) -0.00864(8) 0.42647(6) 0.0214(2) Uani 1 1 d . . . . .
C41 C 0.20363(12) 0.05434(7) 0.36743(6) 0.01886(18) Uani 1 1 d . . . . .
C42 C 0.35814(15) 0.23932(9) 0.44665(7) 0.0286(2) Uani 1 1 d . . . . .
H42A H 0.330752 0.255204 0.496745 0.043 Uiso 1 1 calc R U . . .
H42B H 0.310231 0.288806 0.416335 0.043 Uiso 1 1 calc R U . . .
H42C H 0.464504 0.231759 0.433766 0.043 Uiso 1 1 calc R U . . .
C43 C 0.37305(15) 0.09637(10) 0.55862(6) 0.0297(3) Uani 1 1 d . . . . .
H43A H 0.296003 0.126506 0.594771 0.045 Uiso 1 1 calc R U . . .
H43B H 0.447720 0.134783 0.545869 0.045 Uiso 1 1 calc R U . . .
H43C H 0.417866 0.035963 0.577729 0.045 Uiso 1 1 calc R U . . .
C44 C 0.23798(18) -0.06385(10) 0.55091(7) 0.0366(3) Uani 1 1 d . . . . .
H44A H 0.324201 -0.113430 0.544798 0.055 Uiso 1 1 calc R U . . .
H44B H 0.149380 -0.089918 0.553092 0.055 Uiso 1 1 calc R U . . .
H44C H 0.234909 -0.033155 0.595254 0.055 Uiso 1 1 calc R U . . .
C45 C 0.12476(15) -0.09211(8) 0.42136(7) 0.0287(2) Uani 1 1 d . . . . .
H45A H 0.202105 -0.144697 0.406630 0.043 Uiso 1 1 calc R U . . .
H45B H 0.056809 -0.078803 0.386147 0.043 Uiso 1 1 calc R U . . .
H45C H 0.071696 -0.107001 0.467987 0.043 Uiso 1 1 calc R U . . .
C46 C 0.14771(14) 0.03468(8) 0.30064(6) 0.0243(2) Uani 1 1 d . . . . .
H46A H 0.161607 0.083777 0.264154 0.036 Uiso 1 1 calc R U . . .
H46B H 0.043398 0.032191 0.311784 0.036 Uiso 1 1 calc R U . . .
H46C H 0.201933 -0.024654 0.282759 0.036 Uiso 1 1 calc R U . . .

loop_
_atom_site_aniso_label
_atom_site_aniso_U_11
_atom_site_aniso_U_22
_atom_site_aniso_U_33
_atom_site_aniso_U_23
_atom_site_aniso_U_13
_atom_site_aniso_U_12
Ge1 0.01289(5) 0.02041(6) 0.02705(6) -0.00962(4) 0.00160(4) -0.00207(4)
Cl1 0.03032(14) 0.02700(14) 0.03384(15) -0.01019(11) 0.00141(11) -0.01320(11)
Si1 0.02383(15) 0.01836(14) 0.0411(2) 0.00094(13) -0.01033(14) 0.00022(12)
Si2 0.02547(16) 0.0459(2) 0.01563(14) -0.00393(13) -0.00108(11) -0.01580(15)
C1 0.0174(4) 0.0184(5) 0.0276(5) -0.0044(4) -0.0016(4) -0.0013(4)
C2 0.0173(4) 0.0218(5) 0.0206(5) -0.0052(4) -0.0005(4) -0.0007(4)
C3 0.0155(4) 0.0294(6) 0.0192(5) -0.0045(4) -0.0008(4) 0.0007(4)
C4 0.0165(4) 0.0353(6) 0.0197(5) -0.0063(4) -0.0002(4) -0.0025(4)
C5 0.0205(5) 0.0318(6) 0.0234(5) 0.0003(4) 0.0017(4) -0.0002(4)
C6 0.0161(5) 0.0457(8) 0.0237(5) 0.0014(5) -0.0005(4) 0.0027(5)
C7 0.0265(7) 0.0519(10) 0.0775(13) 0.0168(9) -0.0085(8) 0.0113(7)
C8 0.0458(8) 0.0201(6) 0.0521(9) 0.0023(6) -0.0115(7) -0.0061(5)
C9 0.0643(11) 0.0293(7) 0.0584(10) 0.0036(7) -0.0412(9) -0.0114(7)
C10 0.0349(8) 0.1086(17) 0.0235(6) -0.0095(8) 0.0048(5) -0.0377(9)
C11 0.0302(6) 0.0476(8) 0.0266(6) -0.0067(5) -0.0057(5) -0.0150(6)
C12 0.0741(12) 0.0436(9) 0.0247(6) 0.0037(6) -0.0122(7) -0.0230(8)
C13 0.0180(5) 0.0239(5) 0.0379(7) -0.0158(5) 0.0091(4) -0.0058(4)
C14A 0.0164(12) 0.0191(14) 0.0199(17) -0.0058(13) 0.0030(13) -0.0035(10)
C14B 0.0170(13) 0.0261(16) 0.0189(17) -0.0031(13) 0.0023(13) -0.0060(11)
C15 0.0182(5) 0.0218(5) 0.0310(6) -0.0036(4) 0.0070(4) 0.0001(4)
C16 0.0236(5) 0.0165(4) 0.0184(5) -0.0001(4) 0.0017(4) 0.0032(4)
C17 0.0227(5) 0.0148(4) 0.0172(4) -0.0004(3) -0.0015(4) -0.0003(3)
C18 0.0179(4) 0.0167(4) 0.0205(5) -0.0017(3) 0.0002(3) -0.0032(3)
C19A 0.0150(10) 0.0286(13) 0.0455(16) -0.0150(12) 0.0046(10) -0.0076(9)
C19B 0.0233(12) 0.0373(15) 0.0471(18) -0.0152(14) 0.0103(12) -0.0147(11)
C20 0.0188(5) 0.0337(7) 0.0389(7) -0.0020(5) 0.0095(5) 0.0000(5)
C21 0.0313(6) 0.0206(5) 0.0221(5) -0.0028(4) 0.0027(4) 0.0054(4)
C22 0.0310(6) 0.0193(5) 0.0279(6) -0.0065(4) -0.0030(5) -0.0036(4)
C23 0.0193(5) 0.0211(5) 0.0264(5) -0.0039(4) 0.0006(4) -0.0068(4)
Ge2 0.01745(5) 0.01770(5) 0.01549(5) 0.00123(4) -0.00406(4) -0.00446(4)
Cl2 0.02593(12) 0.02047(11) 0.02563(12) -0.00045(9) -0.00555(10) -0.00830(9)
Si3A 0.0154(5) 0.0361(8) 0.0246(12) 0.0079(10) -0.0061(9) -0.0042(5)
Si3B 0.0137(5) 0.0415(7) 0.0291(14) 0.0032(12) -0.0020(10) -0.0055(4)
Si4 0.03116(16) 0.01694(13) 0.01626(13) -0.00094(10) 0.00105(11) -0.00455(12)
C24 0.0182(5) 0.0305(6) 0.0310(6) 0.0089(5) -0.0083(4) -0.0089(4)
C25 0.0237(5) 0.0405(7) 0.0273(6) 0.0138(5) -0.0125(4) -0.0174(5)
C26 0.0302(6) 0.0337(6) 0.0163(4) 0.0057(4) -0.0069(4) -0.0192(5)
C27 0.0269(5) 0.0218(5) 0.0146(4) 0.0011(4) -0.0032(4) -0.0105(4)
C28 0.0314(7) 0.0805(13) 0.0379(8) 0.0260(8) -0.0216(6) -0.0252(8)
C29 0.0475(8) 0.0559(9) 0.0162(5) 0.0056(5) -0.0090(5) -0.0299(7)
C30A 0.0205(14) 0.049(2) 0.049(3) -0.0197(17) -0.0043(15) -0.0001(14)
C30B 0.0264(16) 0.084(4) 0.045(3) -0.031(2) -0.0042(17) -0.001(2)
C31A 0.038(4) 0.060(4) 0.035(3) 0.004(2) 0.008(2) -0.022(3)
C31B 0.029(3) 0.091(8) 0.050(4) -0.023(4) 0.003(2) -0.034(4)
C32A 0.040(2) 0.066(4) 0.049(3) 0.026(3) 0.007(2) 0.022(2)
C32B 0.056(4) 0.058(3) 0.095(5) 0.032(4) 0.047(4) 0.020(3)
C33 0.0351(6) 0.0299(6) 0.0237(6) 0.0043(5) -0.0024(5) 0.0055(5)
C34 0.0726(11) 0.0257(6) 0.0339(7) -0.0108(5) 0.0054(7) -0.0131(7)
C35 0.0304(6) 0.0280(6) 0.0282(6) 0.0016(5) 0.0016(5) -0.0078(5)
C36 0.0206(4) 0.0189(4) 0.0140(4) 0.0003(3) -0.0012(3) -0.0025(4)
C37 0.0203(4) 0.0220(5) 0.0157(4) -0.0028(4) -0.0015(3) -0.0012(4)
C38 0.0198(4) 0.0235(5) 0.0144(4) -0.0021(4) -0.0002(3) 0.0041(4)
C39 0.0252(5) 0.0209(5) 0.0171(5) 0.0017(4) 0.0018(4) 0.0044(4)
C40 0.0247(5) 0.0164(4) 0.0195(5) 0.0003(4) 0.0026(4) -0.0004(4)
C41 0.0210(4) 0.0182(4) 0.0161(4) -0.0013(3) 0.0003(3) -0.0028(4)
C42 0.0397(7) 0.0283(6) 0.0215(5) -0.0028(4) -0.0088(5) -0.0108(5)
C43 0.0324(6) 0.0378(7) 0.0159(5) -0.0007(4) -0.0055(4) 0.0020(5)
C44 0.0505(8) 0.0313(7) 0.0234(6) 0.0091(5) -0.0041(6) -0.0016(6)
C45 0.0369(6) 0.0187(5) 0.0288(6) 0.0030(4) 0.0003(5) -0.0063(5)
C46 0.0329(6) 0.0229(5) 0.0197(5) -0.0007(4) -0.0038(4) -0.0119(4)

loop_
_atom_type_symbol
_atom_type_description
_atom_type_scat_dispersion_real
_atom_type_scat_dispersion_imag
_atom_type_scat_source
C C 0.0033 0.0016 'International Tables Vol C Tables 4.2.6.8 and 6.1.1.4'
H H 0.0000 0.0000 'International Tables Vol C Tables 4.2.6.8 and 6.1.1.4'
Si Si 0.0817 0.0704 'International Tables Vol C Tables 4.2.6.8 and 6.1.1.4'
Cl Cl 0.1484 0.1585 'International Tables Vol C Tables 4.2.6.8 and 6.1.1.4'
Ge Ge 0.1547 1.8001 'International Tables Vol C Tables 4.2.6.8 and 6.1.1.4'

loop_
_geom_angle_atom_site_label_1
_geom_angle_atom_site_label_2
_geom_angle_atom_site_label_3
_geom_angle
_geom_angle_site_symmetry_1
_geom_angle_site_symmetry_3
_geom_angle_publ_flag
C4 Ge1 C1 92.57(5) . . ?
C4 Ge1 C13 118.26(5) . . ?
C1 Ge1 C13 121.70(5) . . ?
C4 Ge1 Cl1 104.43(4) . . ?
C1 Ge1 Cl1 100.83(4) . . ?
C13 Ge1 Cl1 115.29(4) . . ?
C8 Si1 C9 110.31(8) . . ?
C8 Si1 C7 107.49(8) . . ?
C9 Si1 C7 109.21(10) . . ?
C8 Si1 C1 113.02(6) . . ?
C9 Si1 C1 109.57(6) . . ?
C7 Si1 C1 107.12(7) . . ?
C4 Si2 C12 112.86(6) . . ?
C4 Si2 C10 107.50(7) . . ?
C12 Si2 C10 108.26(10) . . ?
C4 Si2 C11 111.06(6) . . ?
C12 Si2 C11 108.94(8) . . ?
C10 Si2 C11 108.07(7) . . ?
C2 C1 Si1 130.58(9) . . ?
C2 C1 Ge1 105.21(8) . . ?
Si1 C1 Ge1 123.65(6) . . ?
C1 C2 C5 123.83(11) . . ?
C1 C2 C3 118.28(10) . . ?
C5 C2 C3 117.89(9) . . ?
C4 C3 C6 123.28(11) . . ?
C4 C3 C2 119.01(10) . . ?
C6 C3 C2 117.70(10) . . ?
C3 C4 Si2 129.98(9) . . ?
C3 C4 Ge1 104.86(8) . . ?
Si2 C4 Ge1 125.16(6) . . ?
C2 C5 H5A 109.5 . . ?
C2 C5 H5B 109.5 . . ?
H5A C5 H5B 109.5 . . ?
C2 C5 H5C 109.5 . . ?
H5A C5 H5C 109.5 . . ?
H5B C5 H5C 109.5 . . ?
C3 C6 H6A 109.5 . . ?
C3 C6 H6B 109.5 . . ?
H6A C6 H6B 109.5 . . ?
C3 C6 H6C 109.5 . . ?
H6A C6 H6C 109.5 . . ?
H6B C6 H6C 109.5 . . ?
Si1 C7 H7A 109.5 . . ?
Si1 C7 H7B 109.5 . . ?
H7A C7 H7B 109.5 . . ?
Si1 C7 H7C 109.5 . . ?
H7A C7 H7C 109.5 . . ?
H7B C7 H7C 109.5 . . ?
Si1 C8 H8A 109.5 . . ?
Si1 C8 H8B 109.5 . . ?
H8A C8 H8B 109.5 . . ?
Si1 C8 H8C 109.5 . . ?
H8A C8 H8C 109.5 . . ?
H8B C8 H8C 109.5 . . ?
Si1 C9 H9A 109.5 . . ?
Si1 C9 H9B 109.5 . . ?
H9A C9 H9B 109.5 . . ?
Si1 C9 H9C 109.5 . . ?
H9A C9 H9C 109.5 . . ?
H9B C9 H9C 109.5 . . ?
Si2 C10 H10A 109.5 . . ?
Si2 C10 H10B 109.5 . . ?
H10A C10 H10B 109.5 . . ?
Si2 C10 H10C 109.5 . . ?
H10A C10 H10C 109.5 . . ?
H10B C10 H10C 109.5 . . ?
Si2 C11 H11A 109.5 . . ?
Si2 C11 H11B 109.5 . . ?
H11A C11 H11B 109.5 . . ?
Si2 C11 H11C 109.5 . . ?
H11A C11 H11C 109.5 . . ?
H11B C11 H11C 109.5 . . ?
Si2 C12 H12A 109.5 . . ?
Si2 C12 H12B 109.5 . . ?
H12A C12 H12B 109.5 . . ?
Si2 C12 H12C 109.5 . . ?
H12A C12 H12C 109.5 . . ?
H12B C12 H12C 109.5 . . ?
C18 C13 C14A 121.2(2) . . ?
C18 C13 C14B 117.5(2) . . ?
C18 C13 Ge1 115.06(8) . . ?
C14A C13 Ge1 123.2(2) . . ?
C14B C13 Ge1 126.3(2) . . ?
C13 C14A C15 115.5(3) . . ?
C13 C14A C19A 124.2(3) . . ?
C15 C14A C19A 119.7(3) . . ?
C15 C14B C13 119.8(4) . . ?
C15 C14B C19B 117.8(4) . . ?
C13 C14B C19B 121.7(4) . . ?
C14B C15 C16 119.9(2) . . ?
C16 C15 C14A 120.4(2) . . ?
C14B C15 C20 119.1(2) . . ?
C16 C15 C20 120.21(11) . . ?
C14A C15 C20 118.7(2) . . ?
C15 C16 C17 119.92(10) . . ?
C15 C16 C21 120.39(11) . . ?
C17 C16 C21 119.69(11) . . ?
C16 C17 C18 119.96(10) . . ?
C16 C17 C22 119.69(10) . . ?
C18 C17 C22 120.35(10) . . ?
C13 C18 C17 120.06(10) . . ?
C13 C18 C23 121.66(10) . . ?
C17 C18 C23 118.27(10) . . ?
C14A C19A H19A 109.5 . . ?
C14A C19A H19B 109.5 . . ?
H19A C19A H19B 109.5 . . ?
C14A C19A H19C 109.5 . . ?
H19A C19A H19C 109.5 . . ?
H19B C19A H19C 109.5 . . ?
C14B C19B H19D 109.5 . . ?
C14B C19B H19E 109.5 . . ?
H19D C19B H19E 109.5 . . ?
C14B C19B H19F 109.5 . . ?
H19D C19B H19F 109.5 . . ?
H19E C19B H19F 109.5 . . ?
C15 C20 H20A 109.5 . . ?
C15 C20 H20B 109.5 . . ?
H20A C20 H20B 109.5 . . ?
C15 C20 H20C 109.5 . . ?
H20A C20 H20C 109.5 . . ?
H20B C20 H20C 109.5 . . ?
C16 C21 H21A 109.5 . . ?
C16 C21 H21B 109.5 . . ?
H21A C21 H21B 109.5 . . ?
C16 C21 H21C 109.5 . . ?
H21A C21 H21C 109.5 . . ?
H21B C21 H21C 109.5 . . ?
C17 C22 H22A 109.5 . . ?
C17 C22 H22B 109.5 . . ?
H22A C22 H22B 109.5 . . ?
C17 C22 H22C 109.5 . . ?
H22A C22 H22C 109.5 . . ?
H22B C22 H22C 109.5 . . ?
C18 C23 H23A 109.5 . . ?
C18 C23 H23B 109.5 . . ?
H23A C23 H23B 109.5 . . ?
C18 C23 H23C 109.5 . . ?
H23A C23 H23C 109.5 . . ?
H23B C23 H23C 109.5 . . ?
C24 Ge2 C27 92.51(5) . . ?
C24 Ge2 C36 119.88(5) . . ?
C27 Ge2 C36 120.98(5) . . ?
C24 Ge2 Cl2 105.18(4) . . ?
C27 Ge2 Cl2 100.00(3) . . ?
C36 Ge2 Cl2 114.50(3) . . ?
C24 Si3A C30A 105.3(3) . . ?
C24 Si3A C32A 113.8(3) . . ?
C30A Si3A C32A 106.2(4) . . ?
C24 Si3A C31A 108.4(5) . . ?
C30A Si3A C31A 111.4(4) . . ?
C32A Si3A C31A 111.5(5) . . ?
C31B Si3B C32B 110.9(6) . . ?
C31B Si3B C30B 105.5(5) . . ?
C32B Si3B C30B 109.1(5) . . ?
C31B Si3B C24 109.7(5) . . ?
C32B Si3B C24 111.1(3) . . ?
C30B Si3B C24 110.3(3) . . ?
C27 Si4 C33 107.36(5) . . ?
C27 Si4 C35 109.14(6) . . ?
C33 Si4 C35 109.00(7) . . ?
C27 Si4 C34 114.06(7) . . ?
C33 Si4 C34 107.76(7) . . ?
C35 Si4 C34 109.41(7) . . ?
C25 C24 Si3A 126.67(16) . . ?
C25 C24 Si3B 133.93(15) . . ?
C25 C24 Ge2 105.05(9) . . ?
Si3A C24 Ge2 128.22(14) . . ?
Si3B C24 Ge2 120.95(14) . . ?
C24 C25 C28 123.50(14) . . ?
C24 C25 C26 119.01(10) . . ?
C28 C25 C26 117.49(13) . . ?
C27 C26 C29 123.91(13) . . ?
C27 C26 C25 118.33(11) . . ?
C29 C26 C25 117.75(11) . . ?
C26 C27 Si4 130.81(9) . . ?
C26 C27 Ge2 104.92(9) . . ?
Si4 C27 Ge2 123.24(6) . . ?
C25 C28 H28A 109.5 . . ?
C25 C28 H28B 109.5 . . ?
H28A C28 H28B 109.5 . . ?
C25 C28 H28C 109.5 . . ?
H28A C28 H28C 109.5 . . ?
H28B C28 H28C 109.5 . . ?
C26 C29 H29A 109.5 . . ?
C26 C29 H29B 109.5 . . ?
H29A C29 H29B 109.5 . . ?
C26 C29 H29C 109.5 . . ?
H29A C29 H29C 109.5 . . ?
H29B C29 H29C 109.5 . . ?
Si3A C30A H30A 109.5 . . ?
Si3A C30A H30B 109.5 . . ?
H30A C30A H30B 109.5 . . ?
Si3A C30A H30C 109.5 . . ?
H30A C30A H30C 109.5 . . ?
H30B C30A H30C 109.5 . . ?
Si3B C30B H30D 109.5 . . ?
Si3B C30B H30E 109.5 . . ?
H30D C30B H30E 109.5 . . ?
Si3B C30B H30F 109.5 . . ?
H30D C30B H30F 109.5 . . ?
H30E C30B H30F 109.5 . . ?
Si3A C31A H31A 109.5 . . ?
Si3A C31A H31B 109.5 . . ?
H31A C31A H31B 109.5 . . ?
Si3A C31A H31C 109.5 . . ?
H31A C31A H31C 109.5 . . ?
H31B C31A H31C 109.5 . . ?
Si3B C31B H31D 109.5 . . ?
Si3B C31B H31E 109.5 . . ?
H31D C31B H31E 109.5 . . ?
Si3B C31B H31F 109.5 . . ?
H31D C31B H31F 109.5 . . ?
H31E C31B H31F 109.5 . . ?
Si3A C32A H32A 109.5 . . ?
Si3A C32A H32B 109.5 . . ?
H32A C32A H32B 109.5 . . ?
Si3A C32A H32C 109.5 . . ?
H32A C32A H32C 109.5 . . ?
H32B C32A H32C 109.5 . . ?
Si3B C32B H32D 109.5 . . ?
Si3B C32B H32E 109.5 . . ?
H32D C32B H32E 109.5 . . ?
Si3B C32B H32F 109.5 . . ?
H32D C32B H32F 109.5 . . ?
H32E C32B H32F 109.5 . . ?
Si4 C33 H33A 109.5 . . ?
Si4 C33 H33B 109.5 . . ?
H33A C33 H33B 109.5 . . ?
Si4 C33 H33C 109.5 . . ?
H33A C33 H33C 109.5 . . ?
H33B C33 H33C 109.5 . . ?
Si4 C34 H34A 109.5 . . ?
Si4 C34 H34B 109.5 . . ?
H34A C34 H34B 109.5 . . ?
Si4 C34 H34C 109.5 . . ?
H34A C34 H34C 109.5 . . ?
H34B C34 H34C 109.5 . . ?
Si4 C35 H35A 109.5 . . ?
Si4 C35 H35B 109.5 . . ?
H35A C35 H35B 109.5 . . ?
Si4 C35 H35C 109.5 . . ?
H35A C35 H35C 109.5 . . ?
H35B C35 H35C 109.5 . . ?
C41 C36 C37 119.97(9) . . ?
C41 C36 Ge2 114.65(8) . . ?
C37 C36 Ge2 125.32(8) . . ?
C38 C37 C36 119.29(10) . . ?
C38 C37 C42 118.67(10) . . ?
C36 C37 C42 122.00(10) . . ?
C39 C38 C37 120.32(10) . . ?
C39 C38 C43 120.12(10) . . ?
C37 C38 C43 119.55(11) . . ?
C40 C39 C38 120.45(10) . . ?
C40 C39 C44 119.40(12) . . ?
C38 C39 C44 120.15(11) . . ?
C39 C40 C41 119.58(11) . . ?
C39 C40 C45 120.85(10) . . ?
C41 C40 C45 119.54(11) . . ?
C36 C41 C40 120.08(10) . . ?
C36 C41 C46 121.99(9) . . ?
C40 C41 C46 117.92(10) . . ?
C37 C42 H42A 109.5 . . ?
C37 C42 H42B 109.5 . . ?
H42A C42 H42B 109.5 . . ?
C37 C42 H42C 109.5 . . ?
H42A C42 H42C 109.5 . . ?
H42B C42 H42C 109.5 . . ?
C38 C43 H43A 109.5 . . ?
C38 C43 H43B 109.5 . . ?
H43A C43 H43B 109.5 . . ?
C38 C43 H43C 109.5 . . ?
H43A C43 H43C 109.5 . . ?
H43B C43 H43C 109.5 . . ?
C39 C44 H44A 109.5 . . ?
C39 C44 H44B 109.5 . . ?
H44A C44 H44B 109.5 . . ?
C39 C44 H44C 109.5 . . ?
H44A C44 H44C 109.5 . . ?
H44B C44 H44C 109.5 . . ?
C40 C45 H45A 109.5 . . ?
C40 C45 H45B 109.5 . . ?
H45A C45 H45B 109.5 . . ?
C40 C45 H45C 109.5 . . ?
H45A C45 H45C 109.5 . . ?
H45B C45 H45C 109.5 . . ?
C41 C46 H46A 109.5 . . ?
C41 C46 H46B 109.5 . . ?
H46A C46 H46B 109.5 . . ?
C41 C46 H46C 109.5 . . ?
H46A C46 H46C 109.5 . . ?
H46B C46 H46C 109.5 . . ?

loop_
_geom_bond_atom_site_label_1
_geom_bond_atom_site_label_2
_geom_bond_distance
_geom_bond_site_symmetry_2
_geom_bond_publ_flag
Ge1 C4 1.9442(12) . ?
Ge1 C1 1.9458(12) . ?
Ge1 C13 1.9658(12) . ?
Ge1 Cl1 2.2066(3) . ?
Si1 C8 1.8618(15) . ?
Si1 C9 1.8636(17) . ?
Si1 C7 1.8658(17) . ?
Si1 C1 1.8667(12) . ?
Si2 C4 1.8631(13) . ?
Si2 C12 1.8675(18) . ?
Si2 C10 1.8699(15) . ?
Si2 C11 1.8708(13) . ?
C1 C2 1.3528(15) . ?
C2 C5 1.5085(16) . ?
C2 C3 1.5141(16) . ?
C3 C4 1.3535(16) . ?
C3 C6 1.5127(16) . ?
C5 H5A 0.9800 . ?
C5 H5B 0.9800 . ?
C5 H5C 0.9800 . ?
C6 H6A 0.9800 . ?
C6 H6B 0.9800 . ?
C6 H6C 0.9800 . ?
C7 H7A 0.9800 . ?
C7 H7B 0.9800 . ?
C7 H7C 0.9800 . ?
C8 H8A 0.9800 . ?
C8 H8B 0.9800 . ?
C8 H8C 0.9800 . ?
C9 H9A 0.9800 . ?
C9 H9B 0.9800 . ?
C9 H9C 0.9800 . ?
C10 H10A 0.9800 . ?
C10 H10B 0.9800 . ?
C10 H10C 0.9800 . ?
C11 H11A 0.9800 . ?
C11 H11B 0.9800 . ?
C11 H11C 0.9800 . ?
C12 H12A 0.9800 . ?
C12 H12B 0.9800 . ?
C12 H12C 0.9800 . ?
C13 C18 1.4044(16) . ?
C13 C14A 1.415(5) . ?
C13 C14B 1.442(5) . ?
C14A C15 1.459(5) . ?
C14A C19A 1.498(5) . ?
C14B C15 1.367(5) . ?
C14B C19B 1.515(6) . ?
C15 C16 1.3986(17) . ?
C15 C20 1.5130(16) . ?
C16 C17 1.4034(16) . ?
C16 C21 1.5139(16) . ?
C17 C18 1.4053(15) . ?
C17 C22 1.5076(16) . ?
C18 C23 1.5136(15) . ?
C19A H19A 0.9800 . ?
C19A H19B 0.9800 . ?
C19A H19C 0.9800 . ?
C19B H19D 0.9800 . ?
C19B H19E 0.9800 . ?
C19B H19F 0.9800 . ?
C20 H20A 0.9800 . ?
C20 H20B 0.9800 . ?
C20 H20C 0.9800 . ?
C21 H21A 0.9800 . ?
C21 H21B 0.9800 . ?
C21 H21C 0.9800 . ?
C22 H22A 0.9800 . ?
C22 H22B 0.9800 . ?
C22 H22C 0.9800 . ?
C23 H23A 0.9800 . ?
C23 H23B 0.9800 . ?
C23 H23C 0.9800 . ?
Ge2 C24 1.9423(11) . ?
Ge2 C27 1.9515(11) . ?
Ge2 C36 1.9649(10) . ?
Ge2 Cl2 2.2026(3) . ?
Si3A C24 1.796(6) . ?
Si3A C30A 1.868(6) . ?
Si3A C32A 1.869(8) . ?
Si3A C31A 1.872(12) . ?
Si3B C31B 1.834(11) . ?
Si3B C32B 1.846(9) . ?
Si3B C30B 1.850(6) . ?
Si3B C24 1.938(6) . ?
Si4 C27 1.8629(12) . ?
Si4 C33 1.8653(13) . ?
Si4 C35 1.8680(13) . ?
Si4 C34 1.8693(15) . ?
C24 C25 1.3500(19) . ?
C25 C28 1.5105(17) . ?
C25 C26 1.514(2) . ?
C26 C27 1.3550(15) . ?
C26 C29 1.5076(17) . ?
C28 H28A 0.9800 . ?
C28 H28B 0.9800 . ?
C28 H28C 0.9800 . ?
C29 H29A 0.9800 . ?
C29 H29B 0.9800 . ?
C29 H29C 0.9800 . ?
C30A H30A 0.9800 . ?
C30A H30B 0.9800 . ?
C30A H30C 0.9800 . ?
C30B H30D 0.9800 . ?
C30B H30E 0.9800 . ?
C30B H30F 0.9800 . ?
C31A H31A 0.9800 . ?
C31A H31B 0.9800 . ?
C31A H31C 0.9800 . ?
C31B H31D 0.9800 . ?
C31B H31E 0.9800 . ?
C31B H31F 0.9800 . ?
C32A H32A 0.9800 . ?
C32A H32B 0.9800 . ?
C32A H32C 0.9800 . ?
C32B H32D 0.9800 . ?
C32B H32E 0.9800 . ?
C32B H32F 0.9800 . ?
C33 H33A 0.9800 . ?
C33 H33B 0.9800 . ?
C33 H33C 0.9800 . ?
C34 H34A 0.9800 . ?
C34 H34B 0.9800 . ?
C34 H34C 0.9800 . ?
C35 H35A 0.9800 . ?
C35 H35B 0.9800 . ?
C35 H35C 0.9800 . ?
C36 C41 1.4085(15) . ?
C36 C37 1.4103(15) . ?
C37 C38 1.4062(15) . ?
C37 C42 1.5108(17) . ?
C38 C39 1.4004(18) . ?
C38 C43 1.5163(16) . ?
C39 C40 1.3984(17) . ?
C39 C44 1.5172(16) . ?
C40 C41 1.4093(15) . ?
C40 C45 1.5100(17) . ?
C41 C46 1.5149(16) . ?
C42 H42A 0.9800 . ?
C42 H42B 0.9800 . ?
C42 H42C 0.9800 . ?
C43 H43A 0.9800 . ?
C43 H43B 0.9800 . ?
C43 H43C 0.9800 . ?
C44 H44A 0.9800 . ?
C44 H44B 0.9800 . ?
C44 H44C 0.9800 . ?
C45 H45A 0.9800 . ?
C45 H45B 0.9800 . ?
C45 H45C 0.9800 . ?
C46 H46A 0.9800 . ?
C46 H46B 0.9800 . ?
C46 H46C 0.9800 . ?

loop_
_geom_torsion_atom_site_label_1
_geom_torsion_atom_site_label_2
_geom_torsion_atom_site_label_3
_geom_torsion_atom_site_label_4
_geom_torsion
_geom_torsion_site_symmetry_1
_geom_torsion_site_symmetry_2
_geom_torsion_site_symmetry_3
_geom_torsion_site_symmetry_4
_geom_torsion_publ_flag
C8 Si1 C1 C2 55.36(14) . . . . ?
C9 Si1 C1 C2 -68.10(14) . . . . ?
C7 Si1 C1 C2 173.55(13) . . . . ?
C8 Si1 C1 Ge1 -134.59(8) . . . . ?
C9 Si1 C1 Ge1 101.95(9) . . . . ?
C7 Si1 C1 Ge1 -16.40(11) . . . . ?
Si1 C1 C2 C5 -4.77(19) . . . . ?
Ge1 C1 C2 C5 -176.20(10) . . . . ?
Si1 C1 C2 C3 174.38(9) . . . . ?
Ge1 C1 C2 C3 2.96(13) . . . . ?
C1 C2 C3 C4 -1.89(17) . . . . ?
C5 C2 C3 C4 177.31(12) . . . . ?
C1 C2 C3 C6 179.23(12) . . . . ?
C5 C2 C3 C6 -1.56(17) . . . . ?
C6 C3 C4 Si2 -2.3(2) . . . . ?
C2 C3 C4 Si2 178.89(9) . . . . ?
C6 C3 C4 Ge1 178.41(11) . . . . ?
C2 C3 C4 Ge1 -0.40(14) . . . . ?
C12 Si2 C4 C3 59.69(15) . . . . ?
C10 Si2 C4 C3 178.99(13) . . . . ?
C11 Si2 C4 C3 -62.98(14) . . . . ?
C12 Si2 C4 Ge1 -121.16(9) . . . . ?
C10 Si2 C4 Ge1 -1.85(11) . . . . ?
C11 Si2 C4 Ge1 116.18(9) . . . . ?
C18 C13 C14A C15 18.6(3) . . . . ?
Ge1 C13 C14A C15 -169.96(16) . . . . ?
C18 C13 C14A C19A -170.7(2) . . . . ?
Ge1 C13 C14A C19A 0.8(4) . . . . ?
C18 C13 C14B C15 -19.9(3) . . . . ?
Ge1 C13 C14B C15 173.17(17) . . . . ?
C18 C13 C14B C19B 169.8(3) . . . . ?
Ge1 C13 C14B C19B 2.9(4) . . . . ?
C13 C14B C15 C16 18.5(3) . . . . ?
C19B C14B C15 C16 -170.8(2) . . . . ?
C13 C14B C15 C20 -171.49(19) . . . . ?
C19B C14B C15 C20 -0.8(4) . . . . ?
C13 C14A C15 C16 -20.3(3) . . . . ?
C19A C14A C15 C16 168.5(2) . . . . ?
C13 C14A C15 C20 169.36(19) . . . . ?
C19A C14A C15 C20 -1.8(4) . . . . ?
C14B C15 C16 C17 -8.1(2) . . . . ?
C14A C15 C16 C17 11.8(2) . . . . ?
C20 C15 C16 C17 -177.96(11) . . . . ?
C14B C15 C16 C21 171.67(18) . . . . ?
C14A C15 C16 C21 -168.42(18) . . . . ?
C20 C15 C16 C21 1.82(18) . . . . ?
C15 C16 C17 C18 -0.78(16) . . . . ?
C21 C16 C17 C18 179.44(10) . . . . ?
C15 C16 C17 C22 178.64(11) . . . . ?
C21 C16 C17 C22 -1.14(15) . . . . ?
C14A C13 C18 C17 -8.5(2) . . . . ?
C14B C13 C18 C17 11.0(2) . . . . ?
Ge1 C13 C18 C17 179.38(8) . . . . ?
C14A C13 C18 C23 171.92(18) . . . . ?
C14B C13 C18 C23 -168.57(19) . . . . ?
Ge1 C13 C18 C23 -0.22(16) . . . . ?
C16 C17 C18 C13 -1.06(16) . . . . ?
C22 C17 C18 C13 179.52(11) . . . . ?
C16 C17 C18 C23 178.55(10) . . . . ?
C22 C17 C18 C23 -0.87(15) . . . . ?
C30A Si3A C24 C25 -159.8(2) . . . . ?
C32A Si3A C24 C25 -43.8(5) . . . . ?
C31A Si3A C24 C25 80.8(4) . . . . ?
C30A Si3A C24 Ge2 23.4(4) . . . . ?
C32A Si3A C24 Ge2 139.4(3) . . . . ?
C31A Si3A C24 Ge2 -96.0(4) . . . . ?
Si3A C24 C25 C28 1.7(3) . . . . ?
Si3B C24 C25 C28 2.0(3) . . . . ?
Ge2 C24 C25 C28 179.06(11) . . . . ?
Si3A C24 C25 C26 -177.9(3) . . . . ?
Si3B C24 C25 C26 -177.6(3) . . . . ?
Ge2 C24 C25 C26 -0.53(13) . . . . ?
C24 C25 C26 C27 3.78(17) . . . . ?
C28 C25 C26 C27 -175.83(12) . . . . ?
C24 C25 C26 C29 -174.78(11) . . . . ?
C28 C25 C26 C29 5.61(17) . . . . ?
C29 C26 C27 Si4 5.55(18) . . . . ?
C25 C26 C27 Si4 -172.91(9) . . . . ?
C29 C26 C27 Ge2 173.91(10) . . . . ?
C25 C26 C27 Ge2 -4.55(12) . . . . ?
C33 Si4 C27 C26 -172.64(11) . . . . ?
C35 Si4 C27 C26 69.36(12) . . . . ?
C34 Si4 C27 C26 -53.34(13) . . . . ?
C33 Si4 C27 Ge2 20.84(9) . . . . ?
C35 Si4 C27 Ge2 -97.16(8) . . . . ?
C34 Si4 C27 Ge2 140.15(7) . . . . ?
C41 C36 C37 C38 5.57(16) . . . . ?
Ge2 C36 C37 C38 -171.49(8) . . . . ?
C41 C36 C37 C42 -172.26(11) . . . . ?
Ge2 C36 C37 C42 10.67(16) . . . . ?
C36 C37 C38 C39 -6.00(16) . . . . ?
C42 C37 C38 C39 171.91(11) . . . . ?
C36 C37 C38 C43 172.97(10) . . . . ?
C42 C37 C38 C43 -9.12(16) . . . . ?
C37 C38 C39 C40 2.10(17) . . . . ?
C43 C38 C39 C40 -176.87(10) . . . . ?
C37 C38 C39 C44 -177.55(11) . . . . ?
C43 C38 C39 C44 3.48(17) . . . . ?
C38 C39 C40 C41 2.25(17) . . . . ?
C44 C39 C40 C41 -178.10(11) . . . . ?
C38 C39 C40 C45 -179.39(11) . . . . ?
C44 C39 C40 C45 0.26(17) . . . . ?
C37 C36 C41 C40 -1.28(16) . . . . ?
Ge2 C36 C41 C40 176.09(8) . . . . ?
C37 C36 C41 C46 177.91(10) . . . . ?
Ge2 C36 C41 C46 -4.72(14) . . . . ?
C39 C40 C41 C36 -2.65(16) . . . . ?
C45 C40 C41 C36 178.98(11) . . . . ?
C39 C40 C41 C46 178.13(10) . . . . ?
C45 C40 C41 C46 -0.25(16) . . . . ?
